data_8105064
loop_
_publ_author_name
'Hulushe, Siya T.'
'Manyeruke, Meloddy H.'
'Hosten, Eric C.'
'Kaye, Perry T.'

_publ_section_title
;
 Crystal structure of 3-acetyl-6-bromo-4-hydroxy-2H-chromen-2-one,
 C11H7BrO4
;
_journal_issue 1
_journal_name_full 'Zeitschrift f\"ur Kristallographie - New Crystal Structures'
_journal_page_first 221
_journal_page_last 222
_journal_paper_doi 10.1515/ncrs-2019-0590
_journal_volume 235
_journal_year 2019
_chemical_formula_moiety 'C11 H7 Br O4'
_chemical_formula_sum 'C11 H7 Br O4'
_chemical_formula_weight 283.08
_chemical_melting_point 195
_chemical_name_systematic 3-acetyl-6-bromo-4-hydroxy-2H-chromen-2-one
_space_group_crystal_system triclinic
_space_group_IT_number 2
_space_group_name_Hall '-P 1'
_space_group_name_H-M_alt 'P -1'
_atom_sites_solution_hydrogens geom
_audit_creation_method SHELXL-2018/3
_cell_angle_alpha 98.075(4)
_cell_angle_beta 100.741(4)
_cell_angle_gamma 95.325(5)
_cell_formula_units_Z 2
_cell_length_a 4.3164(5)
_cell_length_b 10.7922(12)
_cell_length_c 11.1521(11)
_cell_measurement_reflns_used 9998
_cell_measurement_temperature 200(2)
_cell_measurement_theta_max 28.33
_cell_measurement_theta_min 2.90
_cell_volume 501.55(10)
_computing_cell_refinement 'APEX2 v2011.4-1 (Bruker AXS)'
_computing_data_collection 'Bruker Instrument Service v2011.4.0.0'
_computing_data_reduction 'SAINT V7.68A (Bruker AXS, 2009)[1]'
_computing_molecular_graphics 'Ortep-3 for Windows (Farrugia, 2012)[4]'
_computing_publication_material 'PLATON (Spek, 2009)[5] and MERCURY (Macrae, 2008)[6]'
_computing_structure_refinement 'SHELXL-2018/3 (Sheldrick, 2015) and ShelXle (H\"ubschle, 2011)[3]'
_computing_structure_solution 'SHELXT-2018/2 (Sheldrick, 2015)[2]'
_diffrn_ambient_temperature 200(2)
_diffrn_detector_area_resol_mean 8.3333
_diffrn_measured_fraction_theta_full 0.999
_diffrn_measured_fraction_theta_max 0.998
_diffrn_measurement_device_type 'Bruker APEX-II CCD'
_diffrn_measurement_method '\f and \w scans'
_diffrn_radiation_monochromator graphite
_diffrn_radiation_type MoK\a
_diffrn_radiation_wavelength 0.71073
_diffrn_reflns_av_R_equivalents 0.0215
_diffrn_reflns_av_unetI/netI 0.0123
_diffrn_reflns_Laue_measured_fraction_full 0.999
_diffrn_reflns_Laue_measured_fraction_max 0.998
_diffrn_reflns_limit_h_max 5
_diffrn_reflns_limit_h_min -5
_diffrn_reflns_limit_k_max 14
_diffrn_reflns_limit_k_min -14
_diffrn_reflns_limit_l_max 14
_diffrn_reflns_limit_l_min -14
_diffrn_reflns_number 22323
_diffrn_reflns_point_group_measured_fraction_full 0.999
_diffrn_reflns_point_group_measured_fraction_max 0.998
_diffrn_reflns_theta_full 25.242
_diffrn_reflns_theta_max 28.329
_diffrn_reflns_theta_min 1.920
_exptl_absorpt_coefficient_mu 4.092
_exptl_absorpt_correction_T_max 1.0000
_exptl_absorpt_correction_T_min 0.6841
_exptl_absorpt_correction_type numerical
_exptl_absorpt_process_details 'SADABS V2008/1 (Bruker AXS)'
_exptl_crystal_colour colourless
_exptl_crystal_density_diffrn 1.874
_exptl_crystal_density_method 'not measured'
_exptl_crystal_description rod
_exptl_crystal_F_000 280
_exptl_crystal_recrystallization_method Methanol/Hexane
_exptl_crystal_size_max 0.521
_exptl_crystal_size_mid 0.099
_exptl_crystal_size_min 0.064
_refine_diff_density_max 0.525
_refine_diff_density_min -0.247
_refine_diff_density_rms 0.056
_refine_ls_extinction_coef .
_refine_ls_extinction_method none
_refine_ls_goodness_of_fit_ref 1.094
_refine_ls_hydrogen_treatment constr
_refine_ls_matrix_type full
_refine_ls_number_parameters 147
_refine_ls_number_reflns 2483
_refine_ls_number_restraints 0
_refine_ls_restrained_S_all 1.094
_refine_ls_R_factor_all 0.0234
_refine_ls_R_factor_gt 0.0203
_refine_ls_shift/su_max 0.000
_refine_ls_shift/su_mean 0.000
_refine_ls_structure_factor_coef Fsqd
_refine_ls_weighting_details 'w=1/[\s^2^(Fo^2^)+(0.0278P)^2^+0.1894P] where P=(Fo^2^+2Fc^2^)/3'
_refine_ls_weighting_scheme calc
_refine_ls_wR_factor_gt 0.0529
_refine_ls_wR_factor_ref 0.0544
_reflns_Friedel_coverage 0.000
_reflns_Friedel_fraction_full .
_reflns_Friedel_fraction_max .
_reflns_number_gt 2286
_reflns_number_total 2483
_reflns_threshold_expression 'I > 2\s(I)'
_cod_data_source_file suppl_ncrs-2019-0590_suppl.cif
_cod_data_source_block ja035
_cod_original_cell_volume 501.55(9)
_cod_database_code 8105064
_shelx_space_group_comment
;
The symmetry employed for this shelxl refinement is uniquely defined
by the following loop, which should always be used as a source of
symmetry information in preference to the above space-group names.
They are only intended as comments.
;
_shelx_estimated_absorpt_t_min 0.224
_shelx_estimated_absorpt_t_max 0.780

loop_
_space_group_symop_operation_xyz
'x, y, z'
'-x, -y, -z'

loop_
_atom_site_label
_atom_site_type_symbol
_atom_site_fract_x
_atom_site_fract_y
_atom_site_fract_z
_atom_site_U_iso_or_equiv
_atom_site_adp_type
_atom_site_occupancy
_atom_site_site_symmetry_order
_atom_site_calc_flag
_atom_site_refinement_flags_posn
_atom_site_refinement_flags_adp
_atom_site_refinement_flags_occupancy
_atom_site_disorder_assembly
_atom_site_disorder_group
Br1 Br 0.13721(4) 0.17993(2) 0.01884(2) 0.03753(7) Uani 1 1 d . . . . .
O1 O 0.7786(3) 0.13535(10) 0.53551(10) 0.0288(2) Uani 1 1 d . . . . .
O2 O 0.9251(3) 0.20150(12) 0.73466(11) 0.0371(3) Uani 1 1 d . . . . .
O3 O 0.3131(3) 0.48279(11) 0.70865(11) 0.0357(3) Uani 1 1 d . . . . .
O4 O 0.1861(3) 0.40602(11) 0.48776(11) 0.0319(2) Uani 1 1 d . . . . .
H4 H 0.187571 0.452297 0.555097 0.048 Uiso 1 1 calc R U . . .
C1 C 0.7601(4) 0.21857(15) 0.64011(14) 0.0268(3) Uani 1 1 d . . . . .
C2 C 0.5496(3) 0.31471(14) 0.62429(13) 0.0246(3) Uani 1 1 d . . . . .
C3 C 0.3821(3) 0.32300(13) 0.50633(14) 0.0242(3) Uani 1 1 d . . . . .
C4 C 0.4234(3) 0.23887(14) 0.40000(13) 0.0233(3) Uani 1 1 d . . . . .
C5 C 0.2745(4) 0.24839(15) 0.27927(14) 0.0266(3) Uani 1 1 d . . . . .
H5 H 0.140138 0.311862 0.264499 0.032 Uiso 1 1 calc R U . . .
C6 C 0.3262(4) 0.16441(15) 0.18292(14) 0.0274(3) Uani 1 1 d . . . . .
C7 C 0.5157(4) 0.06842(15) 0.20280(15) 0.0298(3) Uani 1 1 d . . . . .
H7 H 0.543009 0.009749 0.134778 0.036 Uiso 1 1 calc R U . . .
C8 C 0.6637(4) 0.05881(15) 0.32171(15) 0.0289(3) Uani 1 1 d . . . . .
H8 H 0.793860 -0.006008 0.336341 0.035 Uiso 1 1 calc R U . . .
C9 C 0.6186(3) 0.14544(14) 0.41908(14) 0.0240(3) Uani 1 1 d . . . . .
C10 C 0.5063(4) 0.40395(16) 0.72819(15) 0.0291(3) Uani 1 1 d . . . . .
C11 C 0.6796(5) 0.4088(2) 0.85630(16) 0.0421(4) Uani 1 1 d . . . . .
H11A H 0.623638 0.329581 0.885067 0.063 Uiso 1 1 calc R U . . .
H11B H 0.621464 0.479164 0.909931 0.063 Uiso 1 1 calc R U . . .
H11C H 0.908764 0.421006 0.859012 0.063 Uiso 1 1 calc R U . . .

loop_
_atom_site_aniso_label
_atom_site_aniso_U_11
_atom_site_aniso_U_22
_atom_site_aniso_U_33
_atom_site_aniso_U_23
_atom_site_aniso_U_13
_atom_site_aniso_U_12
Br1 0.04524(11) 0.04259(11) 0.02291(9) 0.00495(7) 0.00079(7) 0.00872(7)
O1 0.0335(6) 0.0292(5) 0.0244(5) 0.0054(4) 0.0020(4) 0.0133(4)
O2 0.0426(7) 0.0427(7) 0.0257(6) 0.0082(5) -0.0007(5) 0.0152(5)
O3 0.0398(6) 0.0345(6) 0.0336(6) -0.0004(5) 0.0098(5) 0.0127(5)
O4 0.0345(6) 0.0321(6) 0.0293(6) 0.0007(5) 0.0033(5) 0.0173(5)
C1 0.0280(7) 0.0275(7) 0.0259(7) 0.0064(6) 0.0051(6) 0.0059(6)
C2 0.0242(7) 0.0258(7) 0.0243(7) 0.0043(6) 0.0054(5) 0.0045(6)
C3 0.0229(7) 0.0233(7) 0.0269(7) 0.0043(6) 0.0052(5) 0.0047(5)
C4 0.0231(7) 0.0227(7) 0.0239(7) 0.0030(5) 0.0044(5) 0.0038(5)
C5 0.0266(7) 0.0262(7) 0.0273(7) 0.0058(6) 0.0036(6) 0.0058(6)
C6 0.0279(7) 0.0303(8) 0.0227(7) 0.0045(6) 0.0027(6) 0.0023(6)
C7 0.0331(8) 0.0290(8) 0.0268(7) -0.0007(6) 0.0081(6) 0.0048(6)
C8 0.0312(8) 0.0254(7) 0.0314(8) 0.0038(6) 0.0069(6) 0.0099(6)
C9 0.0236(7) 0.0247(7) 0.0241(7) 0.0053(5) 0.0036(5) 0.0047(5)
C10 0.0290(7) 0.0322(8) 0.0272(7) 0.0037(6) 0.0092(6) 0.0034(6)
C11 0.0461(10) 0.0564(12) 0.0240(8) 0.0016(7) 0.0075(7) 0.0136(9)

loop_
_atom_type_symbol
_atom_type_description
_atom_type_scat_dispersion_real
_atom_type_scat_dispersion_imag
_atom_type_scat_source
C C 0.0033 0.0016 'International Tables Vol C Tables 4.2.6.8 and 6.1.1.4'
H H 0.0000 0.0000 'International Tables Vol C Tables 4.2.6.8 and 6.1.1.4'
O O 0.0106 0.0060 'International Tables Vol C Tables 4.2.6.8 and 6.1.1.4'
Br Br -0.2901 2.4595 'International Tables Vol C Tables 4.2.6.8 and 6.1.1.4'

loop_
_geom_angle_atom_site_label_1
_geom_angle_atom_site_label_2
_geom_angle_atom_site_label_3
_geom_angle
_geom_angle_site_symmetry_1
_geom_angle_site_symmetry_3
C9 O1 C1 122.50(12) . .
C3 O4 H4 109.5 . .
O2 C1 O1 114.93(14) . .
O2 C1 C2 127.57(15) . .
O1 C1 C2 117.50(13) . .
C3 C2 C1 119.80(13) . .
C3 C2 C10 118.37(14) . .
C1 C2 C10 121.82(13) . .
O4 C3 C2 122.07(14) . .
O4 C3 C4 117.47(13) . .
C2 C3 C4 120.46(13) . .
C9 C4 C5 119.48(14) . .
C9 C4 C3 118.10(13) . .
C5 C4 C3 122.42(13) . .
C6 C5 C4 118.78(14) . .
C6 C5 H5 120.6 . .
C4 C5 H5 120.6 . .
C5 C6 C7 121.53(14) . .
C5 C6 Br1 119.12(12) . .
C7 C6 Br1 119.35(12) . .
C8 C7 C6 119.88(14) . .
C8 C7 H7 120.1 . .
C6 C7 H7 120.1 . .
C7 C8 C9 118.76(14) . .
C7 C8 H8 120.6 . .
C9 C8 H8 120.6 . .
O1 C9 C8 116.99(13) . .
O1 C9 C4 121.49(13) . .
C8 C9 C4 121.52(14) . .
O3 C10 C2 118.66(14) . .
O3 C10 C11 117.67(15) . .
C2 C10 C11 123.67(15) . .
C10 C11 H11A 109.5 . .
C10 C11 H11B 109.5 . .
H11A C11 H11B 109.5 . .
C10 C11 H11C 109.5 . .
H11A C11 H11C 109.5 . .
H11B C11 H11C 109.5 . .

loop_
_geom_bond_atom_site_label_1
_geom_bond_atom_site_label_2
_geom_bond_distance
_geom_bond_site_symmetry_2
Br1 C6 1.8966(15) .
O1 C9 1.3764(17) .
O1 C1 1.3883(19) .
O2 C1 1.2049(19) .
O3 C10 1.258(2) .
O4 C3 1.2997(18) .
O4 H4 0.8400 .
C1 C2 1.449(2) .
C2 C3 1.397(2) .
C2 C10 1.451(2) .
C3 C4 1.438(2) .
C4 C9 1.387(2) .
C4 C5 1.402(2) .
C5 C6 1.371(2) .
C5 H5 0.9500 .
C6 C7 1.395(2) .
C7 C8 1.383(2) .
C7 H7 0.9500 .
C8 C9 1.385(2) .
C8 H8 0.9500 .
C10 C11 1.475(2) .
C11 H11A 0.9800 .
C11 H11B 0.9800 .
C11 H11C 0.9800 .

loop_
_geom_hbond_atom_site_label_D
_geom_hbond_atom_site_label_H
_geom_hbond_atom_site_label_A
_geom_hbond_distance_DH
_geom_hbond_distance_HA
_geom_hbond_distance_DA
_geom_hbond_angle_DHA
_geom_hbond_site_symmetry_A
_geom_hbond_publ_flag
O4 H4 O3 0.84 1.67 2.4278(17) 148 . yes
O4 H4 O4 0.84 2.35 2.717(2) 107 2_566 yes

loop_
_geom_torsion_atom_site_label_1
_geom_torsion_atom_site_label_2
_geom_torsion_atom_site_label_3
_geom_torsion_atom_site_label_4
_geom_torsion
_geom_torsion_site_symmetry_1
_geom_torsion_site_symmetry_2
_geom_torsion_site_symmetry_3
_geom_torsion_site_symmetry_4
C9 O1 C1 O2 -176.60(14) . . . .
C9 O1 C1 C2 3.3(2) . . . .
O2 C1 C2 C3 178.06(16) . . . .
O1 C1 C2 C3 -1.8(2) . . . .
O2 C1 C2 C10 -1.9(3) . . . .
O1 C1 C2 C10 178.21(13) . . . .
C1 C2 C3 O4 178.68(14) . . . .
C10 C2 C3 O4 -1.4(2) . . . .
C1 C2 C3 C4 -1.6(2) . . . .
C10 C2 C3 C4 178.34(13) . . . .
O4 C3 C4 C9 -176.59(14) . . . .
C2 C3 C4 C9 3.7(2) . . . .
O4 C3 C4 C5 3.5(2) . . . .
C2 C3 C4 C5 -176.27(14) . . . .
C9 C4 C5 C6 0.1(2) . . . .
C3 C4 C5 C6 -179.99(14) . . . .
C4 C5 C6 C7 1.7(2) . . . .
C4 C5 C6 Br1 -177.93(11) . . . .
C5 C6 C7 C8 -1.9(2) . . . .
Br1 C6 C7 C8 177.77(12) . . . .
C6 C7 C8 C9 0.2(2) . . . .
C1 O1 C9 C8 178.17(14) . . . .
C1 O1 C9 C4 -1.2(2) . . . .
C7 C8 C9 O1 -177.82(14) . . . .
C7 C8 C9 C4 1.6(2) . . . .
C5 C4 C9 O1 177.64(13) . . . .
C3 C4 C9 O1 -2.3(2) . . . .
C5 C4 C9 C8 -1.7(2) . . . .
C3 C4 C9 C8 178.31(14) . . . .
C3 C2 C10 O3 2.1(2) . . . .
C1 C2 C10 O3 -178.00(15) . . . .
C3 C2 C10 C11 -177.17(16) . . . .
C1 C2 C10 C11 2.8(2) . . . .
